data_4031348
loop_
_publ_author_name
'Follet, Elsa'
'Berionni, Guillaume'
'Mayer, Peter'
'Mayr, Herbert'

_publ_section_title
;
 Structure and Reactivity of Indolylmethylium Ions: Scope and Limitations
 in Synthetic Applications.
;
_journal_issue 17
_journal_name_full 'The Journal of organic chemistry'
_journal_page_first 8643
_journal_page_last 8656
_journal_paper_doi 10.1021/acs.joc.5b01298
_journal_volume 80
_journal_year 2015
_chemical_formula_moiety 'C17 H16 N O, B F4'
_chemical_formula_sum 'C17 H16 B F4 N O'
_chemical_formula_weight 337.120
_space_group_IT_number 14
_symmetry_cell_setting monoclinic
_symmetry_Int_Tables_number 14
_symmetry_space_group_name_Hall '-P 2yn'
_symmetry_space_group_name_H-M 'P 1 21/n 1'
_atom_sites_solution_hydrogens geom
_atom_sites_solution_primary direct
_atom_sites_solution_secondary difmap
_audit_block_code C17H16NO_BF4_rv390_mayr
_audit_creation_method 'form98_non/compatible with shelxl97-2'
_audit_update_record 23-Oct-13
_cell_angle_alpha 90.00
_cell_angle_beta 102.1986(17)
_cell_angle_gamma 90.00
_cell_formula_units_Z 4
_cell_length_a 12.5113(8)
_cell_length_b 7.8864(5)
_cell_length_c 16.1050(10)
_cell_measurement_reflns_used 129
_cell_measurement_temperature 100(2)
_cell_measurement_theta_max 33.4710
_cell_measurement_theta_min 2.9295
_cell_volume 1553.19(17)
_computing_cell_refinement 'APEX2 v2012.4-3 (Bruker AXS)'
_computing_data_collection 'Bruker Instrument Service v3.0.21'
_computing_data_reduction 'SAINT V8.18C (Bruker AXS Inc., 2011)'
_computing_structure_refinement
;
Sheldrick, G. M. (2008).
<i>Acta Cryst.</i> A<b>64</b>, 112--122.
;
_computing_structure_solution
;
A. Altomare, M. C. Burla, M. Camalli, G. L. Cascarano, C. Giacovazzo, A.
Guagliardi, A. G. G. Moliterni, G. Polidori, R. Spagna: SIR97: a new tool for
crystal structure determination and refinement; J. Appl. Crystallogr. 1999,
32, 115-119.
;
_diffrn_ambient_temperature 100(2)
_diffrn_detector_area_resol_mean 10.4167
_diffrn_measured_fraction_theta_full 0.990
_diffrn_measured_fraction_theta_max 0.990
_diffrn_measurement_device 'fixed-chi three-circle diffractometer'
_diffrn_measurement_device_type 'Bruker D8Venture'
_diffrn_measurement_method 'mix of phi and omega scans'
_diffrn_radiation_collimation 0.8_mm
_diffrn_radiation_monochromator 'focusing mirrors'
_diffrn_radiation_type 'Mo K\a'
_diffrn_radiation_wavelength 0.71073
_diffrn_reflns_av_R_equivalents 0.0444
_diffrn_reflns_av_sigmaI/netI 0.0227
_diffrn_reflns_limit_h_max 15
_diffrn_reflns_limit_h_min -15
_diffrn_reflns_limit_k_max 9
_diffrn_reflns_limit_k_min -9
_diffrn_reflns_limit_l_max 19
_diffrn_reflns_limit_l_min -19
_diffrn_reflns_number 26880
_diffrn_reflns_theta_full 25.38
_diffrn_reflns_theta_max 25.46
_diffrn_reflns_theta_min 3.20
_diffrn_source_current 50
_diffrn_source_power 2.5
_diffrn_source_type 'Bruker TXS'
_diffrn_source_voltage 50
_exptl_absorpt_coefficient_mu 0.121
_exptl_absorpt_correction_T_max 0.9580
_exptl_absorpt_correction_T_min 0.9273
_exptl_absorpt_correction_type multi-scan
_exptl_absorpt_process_details 'SADABS V2012/1 (Bruker AXS Inc.)'
_exptl_crystal_colour red
_exptl_crystal_density_diffrn 1.44170(16)
_exptl_crystal_density_method 'not measured'
_exptl_crystal_description block
_exptl_crystal_F_000 696
_exptl_crystal_size_max 0.151
_exptl_crystal_size_mid 0.145
_exptl_crystal_size_min 0.126
_refine_diff_density_max 0.484
_refine_diff_density_min -0.634
_refine_diff_density_rms 0.050
_refine_ls_extinction_method none
_refine_ls_goodness_of_fit_ref 1.036
_refine_ls_hydrogen_treatment constr
_refine_ls_matrix_type full
_refine_ls_number_parameters 219
_refine_ls_number_reflns 2824
_refine_ls_number_restraints 0
_refine_ls_restrained_S_all 1.036
_refine_ls_R_factor_all 0.0650
_refine_ls_R_factor_gt 0.0512
_refine_ls_shift/su_max 0.000
_refine_ls_shift/su_mean 0.000
_refine_ls_structure_factor_coef Fsqd
_refine_ls_weighting_details 'calc w=1/[\s^2^(Fo^2^)+(0.0371P)^2^+2.2179P] where P=(Fo^2^+2Fc^2^)/3'
_refine_ls_weighting_scheme calc
_refine_ls_wR_factor_gt 0.1119
_refine_ls_wR_factor_ref 0.1193
_reflns_number_gt 2329
_reflns_number_total 2824
_reflns_threshold_expression >2sigma(I)
_cod_data_source_file jo5b01298_si_003.cif
_cod_data_source_block rv390
_cod_depositor_comments 'Adding full bibliography for 4031347--4031351.cif.'
_cod_original_sg_symbol_H-M 'P 21/n'
_cod_database_code 4031348

loop_
_symmetry_equiv_pos_as_xyz
'x, y, z'
'-x+1/2, y+1/2, -z+1/2'
'-x, -y, -z'
'x-1/2, -y-1/2, z-1/2'

loop_
_atom_site_label
_atom_site_type_symbol
_atom_site_fract_x
_atom_site_fract_y
_atom_site_fract_z
_atom_site_U_iso_or_equiv
_atom_site_adp_type
_atom_site_occupancy
_atom_site_symmetry_multiplicity
_atom_site_calc_flag
_atom_site_refinement_flags
C1 C 0.13608(18) 0.5803(3) 0.34010(14) 0.0280(5) Uani 1 1 d .
H1A H 0.1611 0.5461 0.2889 0.042 Uiso 1 1 calc R
H1B H 0.1337 0.7044 0.3430 0.042 Uiso 1 1 calc R
H1C H 0.0628 0.5344 0.3381 0.042 Uiso 1 1 calc R
C2 C 0.30165(16) 0.4280(3) 0.41530(13) 0.0197(5) Uani 1 1 d .
H2 H 0.3268 0.3957 0.3659 0.024 Uiso 1 1 calc R
C3 C 0.35594(17) 0.3893(3) 0.50053(13) 0.0193(5) Uani 1 1 d .
C4 C 0.29518(19) 0.4776(3) 0.64073(14) 0.0254(5) Uani 1 1 d .
H4 H 0.3545 0.4271 0.6794 0.030 Uiso 1 1 calc R
C6 C 0.12543(19) 0.6376(3) 0.61344(15) 0.0290(5) Uani 1 1 d .
H6 H 0.0709 0.6959 0.6353 0.035 Uiso 1 1 calc R
C5 C 0.21367(19) 0.5646(3) 0.66948(15) 0.0292(5) Uani 1 1 d .
H5 H 0.2181 0.5747 0.7289 0.035 Uiso 1 1 calc R
C9 C 0.28736(17) 0.4667(3) 0.55347(14) 0.0204(5) Uani 1 1 d .
C8 C 0.19847(17) 0.5411(3) 0.49901(14) 0.0205(5) Uani 1 1 d .
C7 C 0.11599(18) 0.6266(3) 0.52646(15) 0.0250(5) Uani 1 1 d .
H7 H 0.0560 0.6752 0.4877 0.030 Uiso 1 1 calc R
C10 C 0.45105(17) 0.3021(3) 0.53111(13) 0.0199(5) Uani 1 1 d .
H10 H 0.4712 0.2994 0.5914 0.024 Uiso 1 1 calc R
C11 C 0.52580(16) 0.2146(3) 0.49028(13) 0.0192(5) Uani 1 1 d .
C12 C 0.50981(18) 0.1861(3) 0.40220(14) 0.0241(5) Uani 1 1 d .
H12 H 0.4449 0.2256 0.3655 0.029 Uiso 1 1 calc R
C13 C 0.58679(18) 0.1022(3) 0.36895(14) 0.0248(5) Uani 1 1 d .
H13 H 0.5749 0.0837 0.3094 0.030 Uiso 1 1 calc R
C14 C 0.68293(17) 0.0432(3) 0.42193(14) 0.0202(5) Uani 1 1 d .
C15 C 0.85657(18) -0.0919(3) 0.43075(15) 0.0274(5) Uani 1 1 d .
H15A H 0.8956 0.0054 0.4607 0.041 Uiso 1 1 calc R
H15B H 0.9000 -0.1412 0.3928 0.041 Uiso 1 1 calc R
H15C H 0.8449 -0.1773 0.4721 0.041 Uiso 1 1 calc R
C16 C 0.70021(17) 0.0660(3) 0.50953(13) 0.0201(5) Uani 1 1 d .
H16 H 0.7648 0.0247 0.5460 0.024 Uiso 1 1 calc R
C17 C 0.62151(17) 0.1498(3) 0.54219(13) 0.0190(4) Uani 1 1 d .
H17 H 0.6324 0.1641 0.6020 0.023 Uiso 1 1 calc R
B1 B 0.3980(2) 0.6124(4) 0.21451(16) 0.0274(6) Uani 1 1 d .
N1 N 0.21162(14) 0.5150(2) 0.41515(11) 0.0206(4) Uani 1 1 d .
O1 O 0.75292(12) -0.0370(2) 0.38188(10) 0.0271(4) Uani 1 1 d .
F1 F 0.42001(14) 0.4605(2) 0.25628(12) 0.0536(5) Uani 1 1 d .
F2 F 0.46462(16) 0.7359(2) 0.25921(10) 0.0558(5) Uani 1 1 d .
F3 F 0.41865(15) 0.6045(3) 0.13486(9) 0.0721(7) Uani 1 1 d .
F4 F 0.28993(15) 0.6500(3) 0.20785(15) 0.0831(8) Uani 1 1 d .

loop_
_atom_site_aniso_label
_atom_site_aniso_U_11
_atom_site_aniso_U_22
_atom_site_aniso_U_33
_atom_site_aniso_U_23
_atom_site_aniso_U_13
_atom_site_aniso_U_12
C1 0.0244(12) 0.0314(13) 0.0275(12) 0.0045(10) 0.0039(10) 0.0022(10)
C2 0.0205(11) 0.0169(10) 0.0235(11) -0.0024(9) 0.0088(9) -0.0028(9)
C3 0.0192(10) 0.0160(10) 0.0239(11) -0.0005(9) 0.0073(9) -0.0044(9)
C4 0.0276(12) 0.0249(12) 0.0246(12) -0.0002(10) 0.0076(9) -0.0034(10)
C6 0.0275(12) 0.0251(12) 0.0403(14) -0.0033(10) 0.0208(11) -0.0033(10)
C5 0.0336(13) 0.0310(13) 0.0275(12) -0.0035(10) 0.0166(10) -0.0050(11)
C9 0.0195(10) 0.0165(10) 0.0266(11) -0.0012(9) 0.0083(9) -0.0039(9)
C8 0.0203(11) 0.0167(10) 0.0261(11) -0.0009(9) 0.0088(9) -0.0049(9)
C7 0.0198(11) 0.0203(11) 0.0370(13) 0.0004(10) 0.0106(10) -0.0012(9)
C10 0.0219(11) 0.0162(10) 0.0225(11) -0.0011(9) 0.0065(9) -0.0057(9)
C11 0.0195(11) 0.0153(10) 0.0228(11) 0.0003(9) 0.0045(9) -0.0027(8)
C12 0.0219(11) 0.0253(12) 0.0233(11) -0.0004(10) 0.0006(9) 0.0050(9)
C13 0.0258(12) 0.0294(12) 0.0183(10) -0.0034(10) 0.0030(9) 0.0044(10)
C14 0.0189(10) 0.0159(10) 0.0264(11) -0.0018(9) 0.0059(9) 0.0002(9)
C15 0.0199(11) 0.0303(13) 0.0314(12) -0.0015(10) 0.0043(9) 0.0065(10)
C16 0.0173(10) 0.0166(10) 0.0250(11) 0.0006(9) 0.0012(9) -0.0023(9)
C17 0.0217(11) 0.0170(10) 0.0186(10) -0.0010(8) 0.0045(8) -0.0043(8)
B1 0.0271(13) 0.0340(15) 0.0217(13) 0.0050(11) 0.0062(11) -0.0009(12)
N1 0.0202(9) 0.0197(9) 0.0224(9) 0.0012(8) 0.0059(7) -0.0016(8)
O1 0.0225(8) 0.0328(9) 0.0258(8) -0.0037(7) 0.0048(7) 0.0090(7)
F1 0.0546(10) 0.0333(9) 0.0729(12) 0.0141(8) 0.0130(9) 0.0014(8)
F2 0.0889(13) 0.0381(9) 0.0360(9) -0.0076(7) 0.0034(8) -0.0124(9)
F3 0.0610(11) 0.1343(19) 0.0236(8) -0.0166(10) 0.0149(8) -0.0580(12)
F4 0.0410(10) 0.1070(17) 0.1108(17) 0.0587(14) 0.0378(11) 0.0289(11)

loop_
_atom_type_symbol
_atom_type_description
_atom_type_scat_dispersion_real
_atom_type_scat_dispersion_imag
_atom_type_scat_source
C C 0.0033 0.0016 'International Tables Vol C Tables 4.2.6.8 and 6.1.1.4'
H H 0.0000 0.0000 'International Tables Vol C Tables 4.2.6.8 and 6.1.1.4'
B B 0.0013 0.0007 'International Tables Vol C Tables 4.2.6.8 and 6.1.1.4'
N N 0.0061 0.0033 'International Tables Vol C Tables 4.2.6.8 and 6.1.1.4'
O O 0.0106 0.0060 'International Tables Vol C Tables 4.2.6.8 and 6.1.1.4'
F F 0.0171 0.0103 'International Tables Vol C Tables 4.2.6.8 and 6.1.1.4'

loop_
_geom_angle_atom_site_label_1
_geom_angle_atom_site_label_2
_geom_angle_atom_site_label_3
_geom_angle
N1 C1 H1A 109.5
N1 C1 H1B 109.5
H1A C1 H1B 109.5
N1 C1 H1C 109.5
H1A C1 H1C 109.5
H1B C1 H1C 109.5
N1 C2 C3 110.19(18)
N1 C2 H2 124.9
C3 C2 H2 124.9
C10 C3 C2 130.64(19)
C10 C3 C9 124.76(19)
C2 C3 C9 104.60(18)
C5 C4 C9 117.9(2)
C5 C4 H4 121.0
C9 C4 H4 121.0
C7 C6 C5 121.1(2)
C7 C6 H6 119.5
C5 C6 H6 119.5
C4 C5 C6 121.7(2)
C4 C5 H5 119.1
C6 C5 H5 119.1
C4 C9 C8 119.1(2)
C4 C9 C3 133.6(2)
C8 C9 C3 107.29(18)
C7 C8 C9 123.8(2)
C7 C8 N1 128.6(2)
C9 C8 N1 107.61(18)
C8 C7 C6 116.4(2)
C8 C7 H7 121.8
C6 C7 H7 121.8
C3 C10 C11 132.8(2)
C3 C10 H10 113.6
C11 C10 H10 113.6
C17 C11 C12 117.62(19)
C17 C11 C10 117.42(19)
C12 C11 C10 124.96(19)
C13 C12 C11 120.7(2)
C13 C12 H12 119.7
C11 C12 H12 119.7
C12 C13 C14 120.5(2)
C12 C13 H13 119.7
C14 C13 H13 119.7
O1 C14 C16 124.54(19)
O1 C14 C13 115.16(18)
C16 C14 C13 120.29(19)
O1 C15 H15A 109.5
O1 C15 H15B 109.5
H15A C15 H15B 109.5
O1 C15 H15C 109.5
H15A C15 H15C 109.5
H15B C15 H15C 109.5
C17 C16 C14 118.52(19)
C17 C16 H16 120.7
C14 C16 H16 120.7
C16 C17 C11 122.36(19)
C16 C17 H17 118.8
C11 C17 H17 118.8
F3 B1 F4 108.5(2)
F3 B1 F1 111.3(2)
F4 B1 F1 108.7(2)
F3 B1 F2 108.0(2)
F4 B1 F2 111.5(2)
F1 B1 F2 108.9(2)
C2 N1 C8 110.28(18)
C2 N1 C1 126.01(18)
C8 N1 C1 123.70(18)
C14 O1 C15 118.80(17)

loop_
_geom_bond_atom_site_label_1
_geom_bond_atom_site_label_2
_geom_bond_distance
C1 N1 1.462(3)
C1 H1A 0.9800
C1 H1B 0.9800
C1 H1C 0.9800
C2 N1 1.319(3)
C2 C3 1.430(3)
C2 H2 0.9500
C3 C10 1.373(3)
C3 C9 1.464(3)
C4 C5 1.387(3)
C4 C9 1.391(3)
C4 H4 0.9500
C6 C7 1.383(3)
C6 C5 1.394(3)
C6 H6 0.9500
C5 H5 0.9500
C9 C8 1.392(3)
C8 C7 1.381(3)
C8 N1 1.410(3)
C7 H7 0.9500
C10 C11 1.430(3)
C10 H10 0.9500
C11 C17 1.404(3)
C11 C12 1.408(3)
C12 C13 1.368(3)
C12 H12 0.9500
C13 C14 1.399(3)
C13 H13 0.9500
C14 O1 1.350(3)
C14 C16 1.393(3)
C15 O1 1.434(3)
C15 H15A 0.9800
C15 H15B 0.9800
C15 H15C 0.9800
C16 C17 1.379(3)
C16 H16 0.9500
C17 H17 0.9500
B1 F3 1.362(3)
B1 F4 1.366(3)
B1 F1 1.373(3)
B1 F2 1.382(3)

loop_
_geom_torsion_atom_site_label_1
_geom_torsion_atom_site_label_2
_geom_torsion_atom_site_label_3
_geom_torsion_atom_site_label_4
_geom_torsion
N1 C2 C3 C10 179.9(2)
N1 C2 C3 C9 -0.7(2)
C9 C4 C5 C6 0.8(3)
C7 C6 C5 C4 -0.3(4)
C5 C4 C9 C8 -0.7(3)
C5 C4 C9 C3 179.3(2)
C10 C3 C9 C4 0.6(4)
C2 C3 C9 C4 -178.8(2)
C10 C3 C9 C8 -179.4(2)
C2 C3 C9 C8 1.2(2)
C4 C9 C8 C7 0.0(3)
C3 C9 C8 C7 180.0(2)
C4 C9 C8 N1 178.74(19)
C3 C9 C8 N1 -1.2(2)
C9 C8 C7 C6 0.6(3)
N1 C8 C7 C6 -177.9(2)
C5 C6 C7 C8 -0.4(3)
C2 C3 C10 C11 -3.1(4)
C9 C3 C10 C11 177.6(2)
C3 C10 C11 C17 174.9(2)
C3 C10 C11 C12 -6.2(4)
C17 C11 C12 C13 -1.7(3)
C10 C11 C12 C13 179.3(2)
C11 C12 C13 C14 -0.1(3)
C12 C13 C14 O1 -179.7(2)
C12 C13 C14 C16 1.5(3)
O1 C14 C16 C17 -179.7(2)
C13 C14 C16 C17 -1.0(3)
C14 C16 C17 C11 -0.9(3)
C12 C11 C17 C16 2.3(3)
C10 C11 C17 C16 -178.75(19)
C3 C2 N1 C8 -0.1(2)
C3 C2 N1 C1 178.56(19)
C7 C8 N1 C2 179.5(2)
C9 C8 N1 C2 0.8(2)
C7 C8 N1 C1 0.9(3)
C9 C8 N1 C1 -177.83(19)
C16 C14 O1 C15 -5.2(3)
C13 C14 O1 C15 176.1(2)
